data_4332781
loop_
_publ_author_name
'Houston, Jacqueline R.'
'Olmstead, Marilyn M.'
'Casey, William H.'

_publ_section_title
;
 Substituent Effects in Five Oxo-Centered Trinuclear Rhodium(III) Clusters
;
_journal_issue 19
_journal_name_full 'Inorganic Chemistry'
_journal_page_first 7799
_journal_page_last 7805
_journal_paper_doi 10.1021/ic060837g
_journal_volume 45
_journal_year 2006
_chemical_formula_moiety '(C18 H30 Cl6 O16 Rh3), (Cl O4), 0.5O(H2 O)'
_chemical_formula_sum 'C18 H31 Cl7 O20.5 Rh3'
_chemical_formula_weight 1132.31
_chemical_name_common 'Rh trimer, R=CH2CH2Cl'
_chemical_name_systematic
; 
 ? 
;
_space_group_IT_number 14
_symmetry_cell_setting monoclinic
_symmetry_space_group_name_Hall '-P 2yn'
_symmetry_space_group_name_H-M 'P 1 21/n 1'
_atom_sites_solution_hydrogens geom
_atom_sites_solution_primary direct
_atom_sites_solution_secondary difmap
_audit_creation_method SHELXL-97
_cell_angle_alpha 90.00
_cell_angle_beta 93.823(2)
_cell_angle_gamma 90.00
_cell_formula_units_Z 4
_cell_length_a 12.1180(9)
_cell_length_b 12.6539(9)
_cell_length_c 24.0347(18)
_cell_measurement_reflns_used 5472
_cell_measurement_temperature 93(2)
_cell_measurement_theta_max 29.6
_cell_measurement_theta_min 2.3
_cell_volume 3677.3(5)
_computing_cell_refinement 'SAINT 6.45A (Bruker, 2002)'
_computing_data_collection 'SMART 5.054 (Bruker, 2002)'
_computing_data_reduction SAINT
_computing_molecular_graphics 'SHELXTL 5.1, XP (Sheldrick, 1994)'
_computing_publication_material SHELXL-97
_computing_structure_refinement 'SHELXL-97 (Sheldrick, 1997)'
_computing_structure_solution 'SHELXS-97 (Sheldrick, 1990)'
_diffrn_ambient_temperature 93(2)
_diffrn_detector_area_resol_mean 8.3
_diffrn_measured_fraction_theta_full 1.000
_diffrn_measured_fraction_theta_max 1.000
_diffrn_measurement_device_type 'Bruker SMART 1000'
_diffrn_measurement_method \w
_diffrn_radiation_monochromator graphite
_diffrn_radiation_source 'fine-focus sealed tube'
_diffrn_radiation_type MoK\a
_diffrn_radiation_wavelength 0.71073
_diffrn_reflns_av_R_equivalents 0.0551
_diffrn_reflns_av_sigmaI/netI 0.0450
_diffrn_reflns_limit_h_max 15
_diffrn_reflns_limit_h_min -15
_diffrn_reflns_limit_k_max 16
_diffrn_reflns_limit_k_min -16
_diffrn_reflns_limit_l_max 31
_diffrn_reflns_limit_l_min -30
_diffrn_reflns_number 39371
_diffrn_reflns_theta_full 27.48
_diffrn_reflns_theta_max 27.48
_diffrn_reflns_theta_min 1.70
_diffrn_standards_number 0
_exptl_absorpt_coefficient_mu 1.915
_exptl_absorpt_correction_T_max 0.979
_exptl_absorpt_correction_T_min 0.460
_exptl_absorpt_correction_type multi-scan
_exptl_absorpt_process_details 'SADABS 2.10 (Shedrick, 2003)'
_exptl_crystal_colour brown
_exptl_crystal_density_diffrn 2.045
_exptl_crystal_density_method 'not measured'
_exptl_crystal_description plate
_exptl_crystal_F_000 2228
_exptl_crystal_size_max 0.48
_exptl_crystal_size_mid 0.28
_exptl_crystal_size_min 0.01
_refine_diff_density_max 2.259
_refine_diff_density_min -1.698
_refine_diff_density_rms 0.197
_refine_ls_extinction_method none
_refine_ls_goodness_of_fit_ref 1.083
_refine_ls_hydrogen_treatment mixed
_refine_ls_matrix_type full
_refine_ls_number_parameters 461
_refine_ls_number_reflns 8439
_refine_ls_number_restraints 9
_refine_ls_restrained_S_all 1.083
_refine_ls_R_factor_all 0.0711
_refine_ls_R_factor_gt 0.0452
_refine_ls_shift/su_max 0.011
_refine_ls_shift/su_mean 0.000
_refine_ls_structure_factor_coef Fsqd
_refine_ls_weighting_details 'calc w=1/[\s^2^(Fo^2^)+(0.0485P)^2^+34.6468P] where P=(Fo^2^+2Fc^2^)/3'
_refine_ls_weighting_scheme calc
_refine_ls_wR_factor_gt 0.1106
_refine_ls_wR_factor_ref 0.1272
_reflns_number_gt 6378
_reflns_number_total 8439
_reflns_threshold_expression I>2\s(I)
_cod_data_source_file ic060837gsup2.cif
_cod_data_source_block mn1751
_cod_original_sg_symbol_H-M 'P 21/n'
_cod_original_formula_sum 'C18 H31 Cl7 O20.50 Rh3'
_cod_database_code 4332781

loop_
_symmetry_equiv_pos_as_xyz
'x, y, z'
'-x+1/2, y+1/2, -z+1/2'
'-x, -y, -z'
'x-1/2, -y-1/2, z-1/2'

loop_
_atom_site_label
_atom_site_type_symbol
_atom_site_fract_x
_atom_site_fract_y
_atom_site_fract_z
_atom_site_U_iso_or_equiv
_atom_site_adp_type
_atom_site_occupancy
_atom_site_symmetry_multiplicity
_atom_site_calc_flag
_atom_site_refinement_flags
Rh1 Rh 0.61382(4) 1.17598(4) 0.190467(18) 0.01163(11) Uani 1 1 d .
Rh2 Rh 0.61322(4) 0.91574(4) 0.207726(18) 0.01181(11) Uani 1 1 d .
Rh3 Rh 0.64490(4) 1.01830(4) 0.082115(18) 0.01138(11) Uani 1 1 d .
Cl1 Cl 0.9203(2) 1.01055(16) 0.43142(8) 0.0431(5) Uani 1 1 d .
Cl2 Cl 0.84720(17) 0.66810(17) 0.04975(9) 0.0395(5) Uani 1 1 d .
Cl3 Cl 0.8207(3) 1.3555(2) 0.01159(9) 0.0613(7) Uani 1 1 d .
Cl4 Cl 0.4163(3) 1.0100(2) 0.37501(10) 0.0583(7) Uani 1 1 d .
Cl5 Cl 0.2435(2) 0.8257(2) 0.14753(15) 0.0740(9) Uani 1 1 d .
Cl6 Cl 0.2316(2) 1.2313(2) 0.11167(12) 0.0576(6) Uani 1 1 d .
O1 O 0.7284(4) 1.1494(3) 0.25370(17) 0.0177(9) Uani 1 1 d .
O2 O 0.6986(4) 0.9784(3) 0.27459(17) 0.0176(9) Uani 1 1 d .
O3 O 0.7582(3) 0.8563(3) 0.18579(17) 0.0155(9) Uani 1 1 d .
O4 O 0.7560(4) 0.8999(3) 0.09447(17) 0.0190(9) Uani 1 1 d .
O5 O 0.7768(4) 1.1139(4) 0.08219(17) 0.0191(9) Uani 1 1 d .
O6 O 0.7395(4) 1.2325(3) 0.14901(18) 0.0191(9) Uani 1 1 d .
O7 O 0.4895(4) 1.1421(4) 0.23800(19) 0.0202(9) Uani 1 1 d .
O8 O 0.4686(4) 0.9634(4) 0.23400(19) 0.0202(9) Uani 1 1 d .
O9 O 0.5271(4) 0.8257(3) 0.15127(17) 0.0174(9) Uani 1 1 d .
O10 O 0.5111(4) 0.9224(3) 0.07269(17) 0.0178(9) Uani 1 1 d .
O11 O 0.5406(4) 1.1336(3) 0.05563(18) 0.0189(9) Uani 1 1 d .
O12 O 0.4986(4) 1.2237(3) 0.13236(18) 0.0198(9) Uani 1 1 d .
O13 O 0.6356(4) 1.0372(3) 0.16139(18) 0.0190(9) Uani 1 1 d .
O14 O 0.5997(4) 1.3289(4) 0.22112(18) 0.0192(9) Uani 1 1 d D
H14C H 0.537(2) 1.348(5) 0.228(2) 0.002(15) Uiso 1 1 d D
H14D H 0.641(4) 1.340(6) 0.2493(19) 0.04(2) Uiso 1 1 d D
O15 O 0.5925(4) 0.7878(4) 0.26049(19) 0.0196(9) Uani 1 1 d D
H15C H 0.541(4) 0.745(5) 0.253(4) 0.05(3) Uiso 1 1 d D
H15D H 0.650(4) 0.758(6) 0.252(4) 0.06(3) Uiso 1 1 d D
O16 O 0.6618(4) 0.9918(4) -0.00235(18) 0.0197(9) Uani 1 1 d D
H16C H 0.718(4) 1.014(7) -0.016(3) 0.05(3) Uiso 1 1 d D
H16D H 0.607(4) 1.017(7) -0.020(3) 0.05(3) Uiso 1 1 d D
C1 C 0.7438(5) 1.0668(5) 0.2824(2) 0.0146(12) Uani 1 1 d .
C2 C 0.8274(6) 1.0772(5) 0.3327(3) 0.0213(13) Uani 1 1 d .
H2A H 0.9031 1.0744 0.3197 0.026 Uiso 1 1 calc R
H2B H 0.8178 1.1470 0.3504 0.026 Uiso 1 1 calc R
C3 C 0.8154(6) 0.9925(6) 0.3754(3) 0.0276(16) Uani 1 1 d .
H3A H 0.8237 0.9221 0.3581 0.033 Uiso 1 1 calc R
H3B H 0.7411 0.9963 0.3900 0.033 Uiso 1 1 calc R
C4 C 0.7974(5) 0.8569(5) 0.1383(2) 0.0149(12) Uani 1 1 d .
C5 C 0.9072(5) 0.8012(5) 0.1349(3) 0.0208(13) Uani 1 1 d .
H5A H 0.9662 0.8471 0.1521 0.025 Uiso 1 1 calc R
H5B H 0.9060 0.7355 0.1572 0.025 Uiso 1 1 calc R
C6 C 0.9368(5) 0.7731(6) 0.0768(3) 0.0231(14) Uani 1 1 d .
H6A H 1.0149 0.7499 0.0776 0.028 Uiso 1 1 calc R
H6B H 0.9281 0.8359 0.0524 0.028 Uiso 1 1 calc R
C7 C 0.7963(5) 1.1950(5) 0.1121(2) 0.0175(12) Uani 1 1 d .
C8 C 0.9041(6) 1.2526(6) 0.1033(3) 0.0266(15) Uani 1 1 d .
H8A H 0.9026 1.3224 0.1218 0.032 Uiso 1 1 calc R
H8B H 0.9662 1.2118 0.1214 0.032 Uiso 1 1 calc R
C9 C 0.9249(7) 1.2684(8) 0.0430(3) 0.046(2) Uani 1 1 d .
H9A H 0.9223 1.1995 0.0234 0.055 Uiso 1 1 calc R
H9B H 0.9992 1.2995 0.0398 0.055 Uiso 1 1 calc R
C10 C 0.4395(5) 1.0553(5) 0.2461(3) 0.0184(13) Uani 1 1 d .
C11 C 0.3309(6) 1.0646(6) 0.2725(3) 0.0314(17) Uani 1 1 d .
H11A H 0.3250 1.1362 0.2887 0.038 Uiso 1 1 calc R
H11B H 0.2699 1.0563 0.2433 0.038 Uiso 1 1 calc R
C12 C 0.3177(7) 0.9857(7) 0.3165(4) 0.045(2) Uani 1 1 d .
H12A H 0.3294 0.9140 0.3015 0.054 Uiso 1 1 calc R
H12B H 0.2416 0.9893 0.3291 0.054 Uiso 1 1 calc R
C13 C 0.4873(5) 0.8454(5) 0.1030(3) 0.0164(12) Uani 1 1 d .
C14 C 0.4016(6) 0.7680(5) 0.0784(3) 0.0237(14) Uani 1 1 d .
H14A H 0.3559 0.8040 0.0485 0.028 Uiso 1 1 calc R
H14B H 0.4402 0.7086 0.0613 0.028 Uiso 1 1 calc R
C15 C 0.3261(6) 0.7238(6) 0.1203(3) 0.0301(16) Uani 1 1 d .
H15A H 0.3710 0.6898 0.1513 0.036 Uiso 1 1 calc R
H15B H 0.2774 0.6693 0.1022 0.036 Uiso 1 1 calc R
C16 C 0.4881(5) 1.2013(5) 0.0815(2) 0.0149(12) Uani 1 1 d .
C17 C 0.4025(6) 1.2642(5) 0.0466(3) 0.0221(14) Uani 1 1 d .
H17A H 0.4415 1.3153 0.0236 0.027 Uiso 1 1 calc R
H17B H 0.3612 1.2151 0.0207 0.027 Uiso 1 1 calc R
C18 C 0.3213(6) 1.3234(6) 0.0791(3) 0.0319(17) Uani 1 1 d .
H18A H 0.2765 1.3711 0.0539 0.038 Uiso 1 1 calc R
H18B H 0.3613 1.3671 0.1081 0.038 Uiso 1 1 calc R
Cl10 Cl 0.45867(14) 0.54212(13) 0.28498(8) 0.0274(4) Uani 1 1 d .
O17 O 0.5761(4) 0.5397(4) 0.2971(2) 0.0342(12) Uani 1 1 d .
O18 O 0.4230(5) 0.4465(5) 0.2559(3) 0.0495(17) Uani 1 1 d .
O19 O 0.4045(5) 0.5484(6) 0.3352(3) 0.0532(17) Uani 1 1 d .
O20 O 0.4306(5) 0.6321(5) 0.2506(3) 0.0504(17) Uani 1 1 d .
O1W O 0.8531(13) 1.0236(13) -0.0474(7) 0.069(4) Uiso 0.50 1 d P

loop_
_atom_site_aniso_label
_atom_site_aniso_U_11
_atom_site_aniso_U_22
_atom_site_aniso_U_33
_atom_site_aniso_U_23
_atom_site_aniso_U_13
_atom_site_aniso_U_12
Rh1 0.0136(2) 0.0118(2) 0.0090(2) -0.00048(16) -0.00278(16) 0.00086(17)
Rh2 0.0132(2) 0.0127(2) 0.0092(2) 0.00058(16) -0.00241(16) 0.00004(17)
Rh3 0.0139(2) 0.0117(2) 0.0082(2) 0.00007(16) -0.00192(16) 0.00060(17)
Cl1 0.0621(14) 0.0350(10) 0.0288(10) -0.0012(8) -0.0238(9) 0.0047(10)
Cl2 0.0397(11) 0.0430(11) 0.0353(10) -0.0131(9) 0.0002(8) -0.0051(9)
Cl3 0.092(2) 0.0592(15) 0.0301(11) 0.0131(10) -0.0133(12) -0.0290(14)
Cl4 0.0877(19) 0.0564(14) 0.0326(12) 0.0034(10) 0.0171(12) 0.0159(14)
Cl5 0.0430(14) 0.0702(18) 0.112(3) -0.0314(17) 0.0315(15) -0.0137(13)
Cl6 0.0399(12) 0.0619(15) 0.0720(17) -0.0010(13) 0.0111(11) 0.0047(11)
O1 0.024(2) 0.013(2) 0.015(2) -0.0003(16) -0.0056(17) 0.0007(17)
O2 0.019(2) 0.019(2) 0.014(2) 0.0028(17) -0.0071(17) -0.0008(18)
O3 0.015(2) 0.016(2) 0.015(2) 0.0029(16) -0.0015(16) 0.0018(17)
O4 0.022(2) 0.023(2) 0.012(2) -0.0002(17) -0.0008(17) 0.0076(19)
O5 0.020(2) 0.025(2) 0.013(2) -0.0024(17) 0.0026(17) -0.0058(19)
O6 0.024(2) 0.015(2) 0.019(2) -0.0024(17) 0.0034(18) -0.0037(18)
O7 0.018(2) 0.020(2) 0.022(2) -0.0019(18) 0.0046(18) 0.0046(18)
O8 0.017(2) 0.024(2) 0.020(2) 0.0007(18) 0.0040(18) -0.0027(18)
O9 0.021(2) 0.016(2) 0.014(2) 0.0019(17) -0.0052(17) -0.0057(18)
O10 0.020(2) 0.023(2) 0.010(2) 0.0010(17) -0.0046(16) -0.0064(18)
O11 0.023(2) 0.018(2) 0.015(2) 0.0023(17) -0.0035(17) 0.0052(18)
O12 0.025(2) 0.020(2) 0.013(2) -0.0027(17) -0.0058(17) 0.0078(19)
O13 0.033(3) 0.011(2) 0.013(2) 0.0005(16) 0.0009(18) 0.0022(18)
O14 0.019(2) 0.019(2) 0.018(2) -0.0059(18) -0.0062(18) 0.0041(19)
O15 0.023(2) 0.019(2) 0.016(2) 0.0048(18) -0.0026(19) -0.002(2)
O16 0.021(2) 0.026(2) 0.012(2) -0.0024(18) 0.0009(18) 0.003(2)
C1 0.015(3) 0.020(3) 0.009(3) -0.003(2) -0.001(2) 0.002(2)
C2 0.026(3) 0.020(3) 0.017(3) -0.002(2) -0.008(3) -0.001(3)
C3 0.039(4) 0.027(4) 0.014(3) -0.002(3) -0.014(3) 0.002(3)
C4 0.017(3) 0.014(3) 0.013(3) -0.003(2) -0.002(2) 0.001(2)
C5 0.018(3) 0.025(3) 0.018(3) -0.002(3) -0.002(2) 0.006(3)
C6 0.017(3) 0.031(4) 0.021(3) -0.004(3) 0.000(2) 0.000(3)
C7 0.020(3) 0.020(3) 0.012(3) 0.000(2) -0.001(2) -0.002(2)
C8 0.024(3) 0.033(4) 0.022(3) -0.005(3) -0.001(3) -0.006(3)
C9 0.045(5) 0.065(6) 0.030(4) 0.001(4) 0.011(4) -0.029(5)
C10 0.017(3) 0.022(3) 0.015(3) 0.000(2) -0.002(2) 0.002(2)
C11 0.021(4) 0.032(4) 0.041(4) 0.001(3) 0.008(3) 0.004(3)
C12 0.035(4) 0.044(5) 0.059(6) 0.003(4) 0.029(4) 0.000(4)
C13 0.019(3) 0.015(3) 0.015(3) -0.002(2) 0.002(2) 0.000(2)
C14 0.028(4) 0.022(3) 0.019(3) 0.002(3) -0.010(3) -0.006(3)
C15 0.030(4) 0.028(4) 0.032(4) -0.001(3) -0.002(3) -0.007(3)
C16 0.017(3) 0.013(3) 0.014(3) 0.004(2) -0.004(2) -0.002(2)
C17 0.024(3) 0.022(3) 0.019(3) 0.000(3) -0.008(3) 0.010(3)
C18 0.029(4) 0.029(4) 0.036(4) -0.004(3) -0.007(3) 0.010(3)
Cl10 0.0205(8) 0.0250(8) 0.0371(10) 0.0036(7) 0.0047(7) 0.0002(6)
O17 0.019(2) 0.038(3) 0.045(3) 0.007(3) -0.005(2) 0.001(2)
O18 0.030(3) 0.040(3) 0.077(5) -0.020(3) -0.004(3) 0.001(3)
O19 0.045(4) 0.065(4) 0.052(4) -0.002(3) 0.024(3) 0.005(3)
O20 0.032(3) 0.049(4) 0.068(4) 0.032(3) -0.016(3) -0.013(3)

loop_
_atom_type_symbol
_atom_type_description
_atom_type_scat_dispersion_real
_atom_type_scat_dispersion_imag
_atom_type_scat_source
C C 0.0033 0.0016 'International Tables Vol C Tables 4.2.6.8 and 6.1.1.4'
H H 0.0000 0.0000 'International Tables Vol C Tables 4.2.6.8 and 6.1.1.4'
O O 0.0106 0.0060 'International Tables Vol C Tables 4.2.6.8 and 6.1.1.4'
Cl Cl 0.1484 0.1585 'International Tables Vol C Tables 4.2.6.8 and 6.1.1.4'
Rh Rh -1.1178 0.9187 'International Tables Vol C Tables 4.2.6.8 and 6.1.1.4'

loop_
_geom_angle_atom_site_label_1
_geom_angle_atom_site_label_2
_geom_angle_atom_site_label_3
_geom_angle
O13 Rh1 O7 98.05(19)
O13 Rh1 O12 97.42(18)
O7 Rh1 O12 86.92(19)
O13 Rh1 O6 91.03(18)
O7 Rh1 O6 170.77(18)
O12 Rh1 O6 93.61(19)
O13 Rh1 O1 90.98(18)
O7 Rh1 O1 92.33(18)
O12 Rh1 O1 171.59(17)
O6 Rh1 O1 85.79(18)
O13 Rh1 O14 176.6(2)
O7 Rh1 O14 85.05(18)
O12 Rh1 O14 84.05(17)
O6 Rh1 O14 85.85(18)
O1 Rh1 O14 87.54(17)
O13 Rh2 O8 95.89(19)
O13 Rh2 O9 98.56(18)
O8 Rh2 O9 87.57(18)
O13 Rh2 O3 89.29(18)
O8 Rh2 O3 174.81(18)
O9 Rh2 O3 91.96(18)
O13 Rh2 O2 93.57(18)
O8 Rh2 O2 92.50(18)
O9 Rh2 O2 167.80(17)
O3 Rh2 O2 86.88(17)
O13 Rh2 O15 177.63(18)
O8 Rh2 O15 84.16(19)
O9 Rh2 O15 83.81(17)
O3 Rh2 O15 90.66(18)
O2 Rh2 O15 84.07(17)
O13 Rh3 O5 91.32(18)
O13 Rh3 O11 98.41(18)
O5 Rh3 O11 92.66(19)
O13 Rh3 O4 91.65(17)
O5 Rh3 O4 85.67(19)
O11 Rh3 O4 169.84(17)
O13 Rh3 O10 94.92(18)
O5 Rh3 O10 173.65(17)
O11 Rh3 O10 85.26(18)
O4 Rh3 O10 95.32(18)
O13 Rh3 O16 176.82(19)
O5 Rh3 O16 88.15(18)
O11 Rh3 O16 84.74(18)
O4 Rh3 O16 85.19(17)
O10 Rh3 O16 85.69(18)
C1 O1 Rh1 128.4(4)
C1 O2 Rh2 131.8(4)
C4 O3 Rh2 128.4(4)
C4 O4 Rh3 131.8(4)
C7 O5 Rh3 127.5(4)
C7 O6 Rh1 133.5(4)
C10 O7 Rh1 131.0(4)
C10 O8 Rh2 128.3(4)
C13 O9 Rh2 131.6(4)
C13 O10 Rh3 127.6(4)
C16 O11 Rh3 131.9(4)
C16 O12 Rh1 129.3(4)
Rh1 O13 Rh2 119.5(2)
Rh1 O13 Rh3 119.5(2)
Rh2 O13 Rh3 119.4(2)
Rh1 O14 H14C 116(4)
Rh1 O14 H14D 113(5)
H14C O14 H14D 107(4)
Rh2 O15 H15C 119(7)
Rh2 O15 H15D 93(7)
H15C O15 H15D 107(4)
Rh3 O16 H16C 118(7)
Rh3 O16 H16D 108(6)
H16C O16 H16D 108(4)
O2 C1 O1 127.6(5)
O2 C1 C2 117.1(5)
O1 C1 C2 115.3(5)
C3 C2 C1 113.0(5)
C3 C2 H2A 109.0
C1 C2 H2A 109.0
C3 C2 H2B 109.0
C1 C2 H2B 109.0
H2A C2 H2B 107.8
C2 C3 Cl1 109.0(5)
C2 C3 H3A 109.9
Cl1 C3 H3A 109.9
C2 C3 H3B 109.9
Cl1 C3 H3B 109.9
H3A C3 H3B 108.3
O4 C4 O3 127.2(6)
O4 C4 C5 117.2(5)
O3 C4 C5 115.6(5)
C6 C5 C4 115.2(5)
C6 C5 H5A 108.5
C4 C5 H5A 108.5
C6 C5 H5B 108.5
C4 C5 H5B 108.5
H5A C5 H5B 107.5
C5 C6 Cl2 109.4(5)
C5 C6 H6A 109.8
Cl2 C6 H6A 109.8
C5 C6 H6B 109.8
Cl2 C6 H6B 109.8
H6A C6 H6B 108.2
O6 C7 O5 128.2(6)
O6 C7 C8 115.7(5)
O5 C7 C8 116.0(6)
C9 C8 C7 113.5(6)
C9 C8 H8A 108.9
C7 C8 H8A 108.9
C9 C8 H8B 108.9
C7 C8 H8B 108.9
H8A C8 H8B 107.7
C8 C9 Cl3 109.1(6)
C8 C9 H9A 109.9
Cl3 C9 H9A 109.9
C8 C9 H9B 109.9
Cl3 C9 H9B 109.9
H9A C9 H9B 108.3
O8 C10 O7 128.3(6)
O8 C10 C11 116.0(6)
O7 C10 C11 115.8(6)
C12 C11 C10 113.0(6)
C12 C11 H11A 109.0
C10 C11 H11A 109.0
C12 C11 H11B 109.0
C10 C11 H11B 109.0
H11A C11 H11B 107.8
C11 C12 Cl4 110.2(6)
C11 C12 H12A 109.6
Cl4 C12 H12A 109.6
C11 C12 H12B 109.6
Cl4 C12 H12B 109.6
H12A C12 H12B 108.1
O9 C13 O10 126.9(6)
O9 C13 C14 116.4(5)
O10 C13 C14 116.8(5)
C15 C14 C13 114.1(6)
C15 C14 H14A 108.7
C13 C14 H14A 108.7
C15 C14 H14B 108.7
C13 C14 H14B 108.7
H14A C14 H14B 107.6
C14 C15 Cl5 110.9(5)
C14 C15 H15A 109.5
Cl5 C15 H15A 109.5
C14 C15 H15B 109.5
Cl5 C15 H15B 109.5
H15A C15 H15B 108.1
O12 C16 O11 128.0(6)
O12 C16 C17 116.3(5)
O11 C16 C17 115.7(5)
C18 C17 C16 115.0(6)
C18 C17 H17A 108.5
C16 C17 H17A 108.5
C18 C17 H17B 108.5
C16 C17 H17B 108.5
H17A C17 H17B 107.5
C17 C18 Cl6 109.8(5)
C17 C18 H18A 109.7
Cl6 C18 H18A 109.7
C17 C18 H18B 109.7
Cl6 C18 H18B 109.7
H18A C18 H18B 108.2
O19 Cl10 O17 109.8(4)
O19 Cl10 O20 109.9(4)
O17 Cl10 O20 109.1(3)
O19 Cl10 O18 108.5(4)
O17 Cl10 O18 109.9(3)
O20 Cl10 O18 109.5(4)

loop_
_geom_bond_atom_site_label_1
_geom_bond_atom_site_label_2
_geom_bond_distance
Rh1 O13 1.915(4)
Rh1 O7 1.996(4)
Rh1 O12 2.001(4)
Rh1 O6 2.007(4)
Rh1 O1 2.017(4)
Rh1 O14 2.081(4)
Rh2 O13 1.928(4)
Rh2 O8 1.995(4)
Rh2 O9 2.010(4)
Rh2 O3 2.014(4)
Rh2 O2 2.015(4)
Rh2 O15 2.082(4)
Rh3 O13 1.931(4)
Rh3 O5 2.004(4)
Rh3 O11 2.006(4)
Rh3 O4 2.023(4)
Rh3 O10 2.026(4)
Rh3 O16 2.081(4)
Cl1 C3 1.804(7)
Cl2 C6 1.810(7)
Cl3 C9 1.803(11)
Cl4 C12 1.809(10)
Cl5 C15 1.782(8)
Cl6 C18 1.806(9)
O1 C1 1.259(7)
O2 C1 1.254(7)
O3 C4 1.264(7)
O4 C4 1.260(7)
O5 C7 1.266(7)
O6 C7 1.252(8)
O7 C10 1.276(8)
O8 C10 1.255(8)
O9 C13 1.251(7)
O10 C13 1.262(7)
O11 C16 1.257(7)
O12 C16 1.253(7)
O14 H14C 0.827(19)
O14 H14D 0.83(2)
O15 H15C 0.84(2)
O15 H15D 0.83(2)
O16 H16C 0.83(2)
O16 H16D 0.83(2)
C1 C2 1.530(8)
C2 C3 1.497(9)
C2 H2A 0.9900
C2 H2B 0.9900
C3 H3A 0.9900
C3 H3B 0.9900
C4 C5 1.513(8)
C5 C6 1.506(9)
C5 H5A 0.9900
C5 H5B 0.9900
C6 H6A 0.9900
C6 H6B 0.9900
C7 C8 1.523(9)
C8 C9 1.501(10)
C8 H8A 0.9900
C8 H8B 0.9900
C9 H9A 0.9900
C9 H9B 0.9900
C10 C11 1.504(9)
C11 C12 1.471(11)
C11 H11A 0.9900
C11 H11B 0.9900
C12 H12A 0.9900
C12 H12B 0.9900
C13 C14 1.518(8)
C14 C15 1.512(10)
C14 H14A 0.9900
C14 H14B 0.9900
C15 H15A 0.9900
C15 H15B 0.9900
C16 C17 1.516(8)
C17 C18 1.500(10)
C17 H17A 0.9900
C17 H17B 0.9900
C18 H18A 0.9900
C18 H18B 0.9900
Cl10 O19 1.414(6)
Cl10 O17 1.433(5)
Cl10 O20 1.434(6)
Cl10 O18 1.449(6)

loop_
_geom_hbond_atom_site_label_D
_geom_hbond_atom_site_label_H
_geom_hbond_atom_site_label_A
_geom_hbond_distance_DH
_geom_hbond_distance_HA
_geom_hbond_distance_DA
_geom_hbond_angle_DHA
_geom_hbond_site_symmetry_A
O14 H14C O18 0.827(19) 2.01(3) 2.782(7) 156(6) 1_565
O14 H14D O3 0.83(2) 1.93(2) 2.753(6) 176(8) 2_655
O15 H15C O20 0.84(2) 1.96(3) 2.779(7) 168(10) .
O15 H15C Cl10 0.84(2) 2.88(6) 3.573(5) 141(8) .
O15 H15D O1 0.83(2) 2.02(4) 2.827(6) 162(10) 2_645
O16 H16C O1W 0.83(2) 1.85(3) 2.654(17) 164(9) .
O16 H16D O10 0.83(2) 2.00(3) 2.820(6) 171(8) 3_675
